data_4075274
loop_
_publ_author_name
'Rufi\'nska, Anna'
'Goddard, Richard'
'Weidenthaler, Claudia'
'B\"uhl, Michael'
'P\"orschke, Klaus-Richard'

_publ_section_title
;
 Structural Properties and Dynamics of Five-Coordinate
 Nickel(II)&#x2212;\p-Allyl Complexes Containing Monodentate Phosphorus
 Ligands
;
_journal_issue 9
_journal_name_full Organometallics
_journal_page_first 2308
_journal_paper_doi 10.1021/om0601807
_journal_volume 25
_journal_year 2006
_chemical_compound_source tetrahydrofuran
_chemical_formula_moiety 'C12 H32 Ni P3 1+, C F3 O3 S 1-'
_chemical_formula_sum 'C13 H32 F3 Ni O3 P3 S'
_chemical_formula_weight 477.07
_chemical_name_systematic
; 
 tris(trimethylphosphine)(\h^3^-allyl)nickel(ii)
 trifluoromethanesulfonate 
;
_chemical_temperature_decomposition_gt 395
_space_group_IT_number 2
_symmetry_cell_setting triclinic
_symmetry_Int_Tables_number 2
_symmetry_space_group_name_Hall '-P 1'
_symmetry_space_group_name_H-M 'P -1'
_atom_sites_solution_hydrogens geom
_atom_sites_solution_primary direct
_atom_sites_solution_secondary difmap
_cell_angle_alpha 89.967(5)
_cell_angle_beta 76.814(6)
_cell_angle_gamma 89.988(11)
_cell_formula_units_Z 2
_cell_length_a 8.7689(12)
_cell_length_b 10.4345(7)
_cell_length_c 12.294(2)
_cell_measurement_reflns_used 15196
_cell_measurement_temperature 100
_cell_measurement_theta_max 33.14
_cell_measurement_theta_min 2.04
_cell_volume 1095.2(2)
_computing_cell_refinement 'Denzo / Scalepack (Otwinowski 1997)'
_computing_data_collection 'Collect software (Nonius, 1998)'
_computing_data_reduction 'Denzo / Scalepack (Otwinowski 1997)'
_computing_molecular_graphics 'DIAMOND (Crystal Impact GbR, 2005)'
_computing_structure_refinement 'SHELXL-97 (Sheldrick, 1997)'
_computing_structure_solution 'SHELXS-97 (Sheldrick, 1990)'
_diffrn_ambient_temperature 100
_diffrn_measured_fraction_theta_full 0.946
_diffrn_measured_fraction_theta_max 0.946
_diffrn_measurement_device_type 'Nonius KappaCCD'
_diffrn_measurement_method 'CCD \w-scan'
_diffrn_radiation_monochromator graphite
_diffrn_radiation_source '0.3 mm focus rotating anode'
_diffrn_radiation_type MoK\a
_diffrn_radiation_wavelength 0.71073
_diffrn_reflns_av_R_equivalents 0.0412
_diffrn_reflns_av_sigmaI/netI 0.0700
_diffrn_reflns_limit_h_max 9
_diffrn_reflns_limit_h_min -13
_diffrn_reflns_limit_k_max 15
_diffrn_reflns_limit_k_min -16
_diffrn_reflns_limit_l_max 18
_diffrn_reflns_limit_l_min -16
_diffrn_reflns_number 11402
_diffrn_reflns_theta_full 33.13
_diffrn_reflns_theta_max 33.13
_diffrn_reflns_theta_min 2.39
_diffrn_standards_decay_% 0.0
_diffrn_standards_number 0
_exptl_absorpt_coefficient_mu 1.233
_exptl_absorpt_correction_T_max 0.95232
_exptl_absorpt_correction_T_min 0.83709
_exptl_absorpt_correction_type gaussian
_exptl_absorpt_process_details 'XPREP, Siemens (1995)'
_exptl_crystal_colour orange
_exptl_crystal_density_diffrn 1.447
_exptl_crystal_density_meas ?
_exptl_crystal_density_method none
_exptl_crystal_description plate
_exptl_crystal_F_000 500
_exptl_crystal_size_max 0.16
_exptl_crystal_size_mid 0.15
_exptl_crystal_size_min 0.04
_refine_diff_density_max 0.594
_refine_diff_density_min -0.897
_refine_diff_density_rms 0.122
_refine_ls_extinction_method none
_refine_ls_goodness_of_fit_ref 1.044
_refine_ls_hydrogen_treatment constr
_refine_ls_matrix_type full
_refine_ls_number_parameters 218
_refine_ls_number_reflns 7888
_refine_ls_number_restraints 0
_refine_ls_restrained_S_all 1.044
_refine_ls_R_factor_all 0.0527
_refine_ls_R_factor_gt 0.0424
_refine_ls_shift/su_max 0.000
_refine_ls_shift/su_mean 0.000
_refine_ls_structure_factor_coef Fsqd
_refine_ls_weighting_details 'calc w=1/[\s^2^(Fo^2^)+(0.0001P)^2^+0.6596P] where P=(Fo^2^+2Fc^2^)/3'
_refine_ls_weighting_scheme calc
_refine_ls_wR_factor_gt 0.0887
_refine_ls_wR_factor_ref 0.0942
_reflns_number_gt 7008
_reflns_number_total 7888
_reflns_threshold_expression I>2\s(I)
_cod_data_source_file om0601807si20060223_123256.cif
_cod_data_source_block 1a
_cod_depositor_comments
;
The following automatic conversions were performed:

'_chemical_melting_point' tag was changed to
'_chemical_temperature_decomposition_gt' since the value was
specified 'more than' ('>') a certain temperature. The value '>395
decomposition' was changed to '395' - it should be numeric and
without a unit designator.

Automatic conversion script
Id: cif_fix_values 1715 2011-07-08 13:25:40Z adriana 

The following automatic conversions were performed:

'_exptl_crystal_density_meas' value 'none' was changed to '?' - the
value is perceived as not measured.

Automatic conversion script
Id: cif_fix_values 3008 2015-01-20 13:52:24Z robertas 
;
_cod_database_code 4075274

loop_
_symmetry_equiv_pos_as_xyz
'x, y, z'
'-x, -y, -z'

loop_
_atom_site_label
_atom_site_type_symbol
_atom_site_fract_x
_atom_site_fract_y
_atom_site_fract_z
_atom_site_U_iso_or_equiv
_atom_site_adp_type
_atom_site_occupancy
_atom_site_symmetry_multiplicity
_atom_site_calc_flag
_atom_site_refinement_flags
C1 C -0.0735(3) 0.3764(2) 0.1103(2) 0.0188(4) Uani 1 1 d .
H1A H -0.1855 0.3607 0.1274 0.023 Uiso 1 1 calc R
H1B H -0.0454 0.4664 0.1031 0.023 Uiso 1 1 calc R
C2 C 0.0216(3) 0.2909(2) 0.0356(2) 0.0194(5) Uani 1 1 d .
H2 H 0.1045 0.3211 -0.0267 0.023 Uiso 1 1 calc R
C3 C -0.0069(3) 0.1602(3) 0.0573(2) 0.0239(5) Uani 1 1 d .
H3A H 0.0682 0.1003 0.0148 0.029 Uiso 1 1 calc R
H3B H -0.1149 0.1316 0.0705 0.029 Uiso 1 1 calc R
C4 C 0.2887(3) 0.0880(3) 0.3266(2) 0.0232(5) Uani 1 1 d .
H4A H 0.2192 0.1183 0.3936 0.035 Uiso 1 1 calc R
H4B H 0.3781 0.1436 0.3075 0.035 Uiso 1 1 calc R
H4C H 0.3226 0.0027 0.3384 0.035 Uiso 1 1 calc R
C5 C 0.0676(3) -0.0563(2) 0.2450(2) 0.0241(5) Uani 1 1 d .
H5A H -0.0187 -0.0395 0.3070 0.036 Uiso 1 1 calc R
H5B H 0.1301 -0.1247 0.2639 0.036 Uiso 1 1 calc R
H5C H 0.0284 -0.0804 0.1811 0.036 Uiso 1 1 calc R
C6 C 0.3409(3) 0.0349(3) 0.0956(2) 0.0297(6) Uani 1 1 d .
H6A H 0.3026 0.0363 0.0284 0.045 Uiso 1 1 calc R
H6B H 0.3725 -0.0507 0.1090 0.045 Uiso 1 1 calc R
H6C H 0.4290 0.0915 0.0876 0.045 Uiso 1 1 calc R
C7 C 0.2730(5) 0.4443(3) 0.3362(3) 0.0374(8) Uani 1 1 d .
H7A H 0.2613 0.3679 0.3810 0.056 Uiso 1 1 calc R
H7B H 0.1972 0.5067 0.3712 0.056 Uiso 1 1 calc R
H7C H 0.3765 0.4783 0.3292 0.056 Uiso 1 1 calc R
C8 C 0.4432(3) 0.3764(3) 0.1199(3) 0.0316(6) Uani 1 1 d .
H8A H 0.4778 0.2947 0.1410 0.047 Uiso 1 1 calc R
H8B H 0.5107 0.4425 0.1363 0.047 Uiso 1 1 calc R
H8C H 0.4465 0.3764 0.0413 0.047 Uiso 1 1 calc R
C9 C 0.2108(4) 0.5664(3) 0.1474(3) 0.0314(6) Uani 1 1 d .
H9A H 0.1837 0.5599 0.0762 0.047 Uiso 1 1 calc R
H9B H 0.3048 0.6161 0.1396 0.047 Uiso 1 1 calc R
H9C H 0.1272 0.6075 0.1998 0.047 Uiso 1 1 calc R
C10 C -0.1027(3) 0.2031(3) 0.4758(2) 0.0279(6) Uani 1 1 d .
H10A H -0.0600 0.1180 0.4662 0.042 Uiso 1 1 calc R
H10B H -0.2014 0.2014 0.5292 0.042 Uiso 1 1 calc R
H10C H -0.0316 0.2585 0.5022 0.042 Uiso 1 1 calc R
C11 C -0.2128(4) 0.4204(3) 0.3832(2) 0.0277(6) Uani 1 1 d .
H11A H -0.2469 0.4590 0.3219 0.042 Uiso 1 1 calc R
H11B H -0.1341 0.4733 0.4034 0.042 Uiso 1 1 calc R
H11C H -0.3004 0.4122 0.4459 0.042 Uiso 1 1 calc R
C12 C -0.3058(3) 0.1746(3) 0.3291(2) 0.0275(6) Uani 1 1 d .
H12A H -0.2784 0.0871 0.3098 0.041 Uiso 1 1 calc R
H12B H -0.3489 0.2130 0.2717 0.041 Uiso 1 1 calc R
H12C H -0.3821 0.1774 0.3988 0.041 Uiso 1 1 calc R
C13 C -0.3461(3) -0.2386(3) 0.3654(2) 0.0253(5) Uani 1 1 d .
F1 F -0.3813(3) -0.12706(18) 0.41851(16) 0.0475(6) Uani 1 1 d .
F2 F -0.4254(2) -0.32935(17) 0.43180(15) 0.0323(4) Uani 1 1 d .
F3 F -0.1942(2) -0.2611(2) 0.35851(16) 0.0423(5) Uani 1 1 d .
Ni1 Ni 0.06006(3) 0.25979(3) 0.18739(2) 0.01340(6) Uani 1 1 d .
O1 O -0.5611(2) -0.2186(2) 0.2576(2) 0.0365(5) Uani 1 1 d .
O2 O -0.3047(3) -0.1286(2) 0.17462(18) 0.0304(5) Uani 1 1 d .
O3 O -0.3418(3) -0.3604(2) 0.18376(19) 0.0328(5) Uani 1 1 d .
P1 P 0.18656(7) 0.08682(6) 0.21276(5) 0.01638(11) Uani 1 1 d .
P2 P 0.24271(8) 0.40600(6) 0.19800(5) 0.01947(12) Uani 1 1 d .
P3 P -0.13154(7) 0.26264(6) 0.34209(5) 0.01669(11) Uani 1 1 d .
S1 S -0.39361(7) -0.23582(6) 0.22891(5) 0.02037(11) Uani 1 1 d .

loop_
_atom_site_aniso_label
_atom_site_aniso_U_11
_atom_site_aniso_U_22
_atom_site_aniso_U_33
_atom_site_aniso_U_23
_atom_site_aniso_U_13
_atom_site_aniso_U_12
C1 0.0196(11) 0.0201(11) 0.0192(11) 0.0036(8) -0.0096(9) -0.0008(9)
C2 0.0230(11) 0.0233(11) 0.0144(10) 0.0008(8) -0.0094(9) 0.0013(9)
C3 0.0300(13) 0.0235(12) 0.0229(13) -0.0028(9) -0.0157(11) 0.0015(10)
C4 0.0194(11) 0.0286(13) 0.0231(12) 0.0056(10) -0.0083(9) -0.0002(10)
C5 0.0286(13) 0.0200(11) 0.0255(13) 0.0029(9) -0.0100(10) -0.0022(10)
C6 0.0273(14) 0.0345(15) 0.0232(13) 0.0022(11) 0.0027(10) 0.0149(12)
C7 0.052(2) 0.0393(17) 0.0268(15) 0.0032(12) -0.0221(14) -0.0201(15)
C8 0.0207(12) 0.0362(15) 0.0380(16) 0.0112(12) -0.0068(11) -0.0085(11)
C9 0.0348(15) 0.0214(13) 0.0420(17) 0.0073(11) -0.0173(13) -0.0090(11)
C10 0.0263(13) 0.0388(15) 0.0166(12) 0.0063(10) -0.0010(10) 0.0020(11)
C11 0.0336(14) 0.0245(13) 0.0218(12) -0.0021(10) 0.0002(10) 0.0052(11)
C12 0.0170(11) 0.0347(15) 0.0298(14) 0.0012(11) -0.0033(10) -0.0055(10)
C13 0.0312(13) 0.0227(12) 0.0224(11) 0.0048(10) -0.0068(10) -0.0057(11)
F1 0.0932(18) 0.0252(9) 0.0243(9) -0.0039(7) -0.0139(10) -0.0054(10)
F2 0.0398(10) 0.0277(9) 0.0252(9) 0.0088(7) 0.0012(7) -0.0045(7)
F3 0.0323(9) 0.0497(12) 0.0526(11) 0.0219(10) -0.0256(8) -0.0140(9)
Ni1 0.01361(12) 0.01496(13) 0.01212(12) 0.00103(11) -0.00394(9) -0.00129(11)
O1 0.0238(10) 0.0342(12) 0.0554(14) 0.0019(10) -0.0171(10) 0.0009(9)
O2 0.0392(12) 0.0284(10) 0.0227(10) 0.0083(8) -0.0052(9) -0.0054(9)
O3 0.0434(13) 0.0254(10) 0.0285(11) -0.0073(8) -0.0057(9) 0.0012(9)
P1 0.0153(2) 0.0185(3) 0.0152(3) 0.0020(2) -0.0032(2) 0.0013(2)
P2 0.0214(3) 0.0214(3) 0.0176(3) 0.0043(2) -0.0086(2) -0.0073(2)
P3 0.0151(2) 0.0191(3) 0.0150(2) 0.0013(2) -0.00169(19) -0.0003(2)
S1 0.0226(3) 0.0194(3) 0.0201(3) -0.0003(2) -0.0071(2) -0.0012(2)

loop_
_atom_type_symbol
_atom_type_description
_atom_type_scat_dispersion_real
_atom_type_scat_dispersion_imag
_atom_type_scat_source
C C 0.0033 0.0016 'International Tables Vol C Tables 4.2.6.8 and 6.1.1.4'
H H 0.0000 0.0000 'International Tables Vol C Tables 4.2.6.8 and 6.1.1.4'
F F 0.0171 0.0103 'International Tables Vol C Tables 4.2.6.8 and 6.1.1.4'
Ni Ni 0.3393 1.1124 'International Tables Vol C Tables 4.2.6.8 and 6.1.1.4'
O O 0.0106 0.0060 'International Tables Vol C Tables 4.2.6.8 and 6.1.1.4'
P P 0.1023 0.0942 'International Tables Vol C Tables 4.2.6.8 and 6.1.1.4'
S S 0.1246 0.1234 'International Tables Vol C Tables 4.2.6.8 and 6.1.1.4'

loop_
_geom_angle_atom_site_label_1
_geom_angle_atom_site_label_2
_geom_angle_atom_site_label_3
_geom_angle
_geom_angle_publ_flag
C2 C1 Ni1 67.18(14) y
C3 C2 C1 116.1(2) y
C3 C2 Ni1 74.08(15) y
C1 C2 Ni1 72.25(14) y
C2 C3 Ni1 66.03(14) y
F1 C13 F3 107.5(2) y
F1 C13 F2 106.8(2) y
F3 C13 F2 106.7(2) y
F1 C13 S1 111.18(19) y
F3 C13 S1 112.23(19) y
F2 C13 S1 112.17(19) y
C2 Ni1 C1 40.57(10) y
C2 Ni1 C3 39.89(10) y
C1 Ni1 C3 69.84(10) y
C2 Ni1 P1 117.93(8) y
C1 Ni1 P1 156.27(7) y
C3 Ni1 P1 86.49(8) y
C2 Ni1 P3 122.62(8) y
C1 Ni1 P3 89.29(8) y
C3 Ni1 P3 111.63(9) y
P1 Ni1 P3 101.44(3) y
C2 Ni1 P2 102.69(8) y
C1 Ni1 P2 96.53(7) y
C3 Ni1 P2 135.26(8) y
P1 Ni1 P2 99.32(3) y
P3 Ni1 P2 110.53(3) y
C5 P1 C6 102.39(14) y
C5 P1 C4 101.35(12) y
C6 P1 C4 101.67(14) y
C5 P1 Ni1 115.30(9) y
C6 P1 Ni1 116.42(10) y
C4 P1 Ni1 117.32(10) y
C7 P2 C8 101.51(16) y
C7 P2 C9 100.51(15) y
C8 P2 C9 100.35(15) y
C7 P2 Ni1 117.55(11) y
C8 P2 Ni1 118.01(11) y
C9 P2 Ni1 115.92(10) y
C11 P3 C12 101.38(14) y
C11 P3 C10 100.57(13) y
C12 P3 C10 101.47(14) y
C11 P3 Ni1 114.84(10) y
C12 P3 Ni1 113.69(10) y
C10 P3 Ni1 122.00(10) y
O2 S1 O1 115.51(14) y
O2 S1 O3 115.59(13) y
O1 S1 O3 114.81(14) y
O2 S1 C13 103.08(13) y
O1 S1 C13 102.18(13) y
O3 S1 C13 102.86(13) y

loop_
_geom_bond_atom_site_label_1
_geom_bond_atom_site_label_2
_geom_bond_distance
_geom_bond_publ_flag
C1 C2 1.409(4) y
C1 Ni1 2.063(2) y
C2 C3 1.401(4) y
C2 Ni1 1.997(2) y
C3 Ni1 2.101(3) y
C4 P1 1.825(3) y
C5 P1 1.813(3) y
C6 P1 1.819(3) y
C7 P2 1.823(3) y
C8 P2 1.827(3) y
C9 P2 1.829(3) y
C10 P3 1.828(3) y
C11 P3 1.819(3) y
C12 P3 1.821(3) y
C13 F1 1.336(3) y
C13 F3 1.336(3) y
C13 F2 1.336(3) y
C13 S1 1.819(3) y
Ni1 P1 2.1775(7) y
Ni1 P3 2.2323(7) y
Ni1 P2 2.2375(7) y
O1 S1 1.441(2) y
O2 S1 1.438(2) y
O3 S1 1.446(2) y
